data_2015878
loop_
_publ_author_name
'Br\"oring, Martin'
'Br\'egier, Fr\'ed\'erique'
'Kleeberg, Christian'

_publ_section_title
;
 3,4-Diethyl-2,5-dihydro-1<i>H</i>-pyrrole-2,5-dione
;
_journal_coeditor_code AV3071
_journal_issue 4
_journal_name_full 'Acta Crystallographica Section C'
_journal_page_first o225
_journal_page_last o227
_journal_paper_doi 10.1107/S0108270107006737
_journal_volume 63
_journal_year 2007
_chemical_formula_iupac 'C8 H11 N1 O2'
_chemical_formula_moiety 'C8 H11 N1 O2'
_chemical_formula_sum 'C8 H11 N O2'
_chemical_formula_weight 153.18
_chemical_name_common 3,4-Diethylmaleinimide
_chemical_name_systematic
;
3,4-Diethyl-2,5-dihydro-1H-pyrrole-2,5-dione
;
_space_group_IT_number 19
_symmetry_cell_setting orthorhombic
_symmetry_space_group_name_Hall 'P 2ac 2ab'
_symmetry_space_group_name_H-M 'P 21 21 21'
_atom_sites_solution_hydrogens geom
_atom_sites_solution_primary direct
_atom_sites_solution_secondary difmap
_audit_creation_method SHELXL-97
_cell_angle_alpha 90.00
_cell_angle_beta 90.00
_cell_angle_gamma 90.00
_cell_formula_units_Z 12
_cell_length_a 7.9602(13)
_cell_length_b 11.6135(18)
_cell_length_c 26.586(5)
_cell_measurement_reflns_used 981
_cell_measurement_temperature 193(2)
_cell_measurement_theta_max 25.8
_cell_measurement_theta_min 2.3
_cell_volume 2457.8(7)
_computing_cell_refinement 'CELL in <i>IPDS</i>'
_computing_data_collection 'EXPOSE in <i>IPDS</i> (Stoe & Cie, 1999)'
_computing_data_reduction 'INTEGRATE in <i>IPDS</i>'
_computing_molecular_graphics 'MERCURY (Version 1.4.1; Macrae <i>et al.</i>,  2006)'
_computing_publication_material publCIF
_computing_structure_refinement 'SHELXL97 (Sheldrick, 1997)'
_computing_structure_solution 'SIR92 (Giacovazzo, 1992)'
_diffrn_ambient_temperature 193(2)
_diffrn_measured_fraction_theta_full 0.957
_diffrn_measured_fraction_theta_max 0.954
_diffrn_measurement_device_type 'Stoe IPDS-1'
_diffrn_measurement_method \f
_diffrn_radiation_monochromator graphite
_diffrn_radiation_type MoK\a
_diffrn_radiation_wavelength 0.71073
_diffrn_reflns_av_R_equivalents 0.0913
_diffrn_reflns_av_sigmaI/netI 0.1352
_diffrn_reflns_limit_h_max 9
_diffrn_reflns_limit_h_min -9
_diffrn_reflns_limit_k_max 12
_diffrn_reflns_limit_k_min -14
_diffrn_reflns_limit_l_max 18
_diffrn_reflns_limit_l_min -32
_diffrn_reflns_number 8425
_diffrn_reflns_theta_full 25.00
_diffrn_reflns_theta_max 25.8
_diffrn_reflns_theta_min 2.3
_exptl_absorpt_coefficient_mu 0.09
_exptl_absorpt_correction_T_max 0.998
_exptl_absorpt_correction_T_min 0.876
_exptl_absorpt_correction_type multi-scan
_exptl_absorpt_process_details '(Blessing, 1995)'
_exptl_crystal_colour colourless
_exptl_crystal_density_diffrn 1.242
_exptl_crystal_density_method 'not measured'
_exptl_crystal_description plate
_exptl_crystal_F_000 984
_exptl_crystal_size_max 0.41
_exptl_crystal_size_mid 0.19
_exptl_crystal_size_min 0.05
_refine_diff_density_max 0.247
_refine_diff_density_min -0.234
_refine_ls_extinction_method none
_refine_ls_goodness_of_fit_ref 0.800
_refine_ls_hydrogen_treatment constr
_refine_ls_matrix_type full
_refine_ls_number_parameters 304
_refine_ls_number_reflns 2593
_refine_ls_number_restraints 0
_refine_ls_restrained_S_all 0.800
_refine_ls_R_factor_all 0.1011
_refine_ls_R_factor_gt 0.0471
_refine_ls_shift/su_max 0.001
_refine_ls_shift/su_mean 0.000
_refine_ls_structure_factor_coef Fsqd
_refine_ls_weighting_details 'calc w=1/[\s^2^(Fo^2^)+(0.0488P)^2^] where P=(Fo^2^+2Fc^2^)/3'
_refine_ls_weighting_scheme calc
_refine_ls_wR_factor_gt 0.0974
_refine_ls_wR_factor_ref 0.1078
_reflns_number_gt 1381
_reflns_number_total 2593
_reflns_threshold_expression I>2\s(I)
_cod_data_source_file av3071.cif
_cod_data_source_block I
_cod_original_cell_volume 2457.7(7)
_cod_original_sg_symbol_Hall P2ac2ab
_cod_original_formula_sum 'C8 H11 N1 O2'
_cod_database_code 2015878
_cod_database_fobs_code 2015878

loop_
_symmetry_equiv_pos_as_xyz
'x, y, z'
'-x+1/2, -y, z+1/2'
'x+1/2, -y+1/2, -z'
'-x, y+1/2, -z+1/2'

loop_
_atom_site_type_symbol
_atom_site_label
_atom_site_fract_x
_atom_site_fract_y
_atom_site_fract_z
_atom_site_U_iso_or_equiv
_atom_site_adp_type
_atom_site_calc_flag
_atom_site_refinement_flags
_atom_site_occupancy
C C1 0.4429(5) 0.6386(4) 0.9964(2) 0.0276(12) Uani d . 1
C C2 0.3457(4) 0.5275(4) 0.9917(2) 0.0275(12) Uani d . 1
C C3 0.1592(5) 0.5274(5) 0.9852(2) 0.0363(14) Uani d . 1
H H3A 0.1093 0.5845 1.0085 0.044 Uiso calc R 1
H H3B 0.1150 0.4506 0.9945 0.044 Uiso calc R 1
C C4 0.1054(6) 0.5555(5) 0.9321(2) 0.0519(16) Uani d . 1
H H4A 0.1462 0.6323 0.9230 0.078 Uiso calc R 1
H H4B -0.0175 0.5539 0.9300 0.078 Uiso calc R 1
H H4C 0.1526 0.4984 0.9089 0.078 Uiso calc R 1
C C5 0.4551(5) 0.4416(4) 0.9932(2) 0.0275(12) Uani d . 1
C C6 0.4313(6) 0.3157(4) 0.9880(2) 0.0306(13) Uani d . 1
H H6A 0.3103 0.2973 0.9911 0.037 Uiso calc R 1
H H6B 0.4914 0.2760 1.0156 0.037 Uiso calc R 1
C C7 0.4965(6) 0.2709(5) 0.9374(3) 0.0439(15) Uani d . 1
H H7A 0.4406 0.3123 0.9099 0.066 Uiso calc R 1
H H7B 0.4724 0.1884 0.9345 0.066 Uiso calc R 1
H H7C 0.6180 0.2834 0.9353 0.066 Uiso calc R 1
C C8 0.6293(4) 0.4915(4) 1.0004(2) 0.0254(12) Uani d . 1
C C9 0.5884(5) 0.1324(4) 0.8085(2) 0.0253(11) Uani d . 1
C C10 0.4158(5) 0.0843(4) 0.8160(2) 0.0250(11) Uani d . 1
C C11 0.3877(5) -0.0404(4) 0.8248(2) 0.0330(13) Uani d . 1
H H11A 0.4563 -0.0852 0.8007 0.040 Uiso calc R 1
H H11B 0.2681 -0.0588 0.8185 0.040 Uiso calc R 1
C C12 0.4338(7) -0.0760(5) 0.8784(3) 0.0474(16) Uani d . 1
H H12A 0.5517 -0.0567 0.8850 0.071 Uiso calc R 1
H H12B 0.4176 -0.1592 0.8823 0.071 Uiso calc R 1
H H12C 0.3618 -0.0350 0.9023 0.071 Uiso calc R 1
C C13 0.3059(5) 0.1708(4) 0.8135(2) 0.0236(12) Uani d . 1
C C14 0.1192(5) 0.1744(4) 0.8203(2) 0.0273(12) Uani d . 1
H H14A 0.0718 0.0980 0.8120 0.033 Uiso calc R 1
H H14B 0.0709 0.2311 0.7966 0.033 Uiso calc R 1
C C15 0.0687(6) 0.2062(5) 0.8730(2) 0.0457(16) Uani d . 1
H H15A 0.1174 0.1510 0.8967 0.069 Uiso calc R 1
H H15B -0.0540 0.2047 0.8758 0.069 Uiso calc R 1
H H15C 0.1098 0.2837 0.8808 0.069 Uiso calc R 1
C C16 0.4034(5) 0.2799(4) 0.8023(2) 0.0255(12) Uani d . 1
C C17 0.9042(5) 0.5044(4) 0.7996(2) 0.0257(11) Uani d . 1
C C18 0.8084(5) 0.6124(4) 0.8091(2) 0.0218(11) Uani d . 1
C C19 0.6211(5) 0.6108(4) 0.8159(2) 0.0319(13) Uani d . 1
H H19A 0.5708 0.5541 0.7926 0.038 Uiso calc R 1
H H19B 0.5745 0.6876 0.8078 0.038 Uiso calc R 1
C C20 0.5754(6) 0.5791(5) 0.8700(2) 0.0477(16) Uani d . 1
H H20A 0.6227 0.5035 0.8782 0.072 Uiso calc R 1
H H20B 0.4529 0.5765 0.8735 0.072 Uiso calc R 1
H H20C 0.6214 0.6371 0.8930 0.072 Uiso calc R 1
C C21 0.9170(5) 0.6993(4) 0.8110(2) 0.0246(11) Uani d . 1
C C22 0.8900(6) 0.8249(4) 0.8195(2) 0.0321(13) Uani d . 1
H H22A 0.7720 0.8444 0.8114 0.039 Uiso calc R 1
H H22B 0.9634 0.8690 0.7964 0.039 Uiso calc R 1
C C23 0.9275(6) 0.8609(4) 0.8737(2) 0.0402(14) Uani d . 1
H H23A 0.8547 0.8178 0.8967 0.060 Uiso calc R 1
H H23B 0.9065 0.9435 0.8776 0.060 Uiso calc R 1
H H23C 1.0454 0.8443 0.8815 0.060 Uiso calc R 1
C C24 1.0920(5) 0.6508(4) 0.8044(2) 0.0247(11) Uani d . 1
N N1 0.6102(4) 0.6101(3) 1.00200(18) 0.0295(10) Uani d . 1
H H1 0.6925 0.6598 1.0060 0.035 Uiso calc R 1
N N2 0.5713(4) 0.2488(3) 0.80102(17) 0.0268(10) Uani d . 1
H H2 0.6552 0.2969 0.7961 0.032 Uiso calc R 1
N N3 1.0725(3) 0.5341(3) 0.79766(17) 0.0253(10) Uani d . 1
H H3 1.1553 0.4852 0.7928 0.030 Uiso calc R 1
O O1 0.3882(4) 0.7353(3) 0.99506(16) 0.0383(9) Uani d . 1
O O2 0.7597(3) 0.4410(3) 1.00397(17) 0.0389(10) Uani d . 1
O O3 0.7199(3) 0.0798(3) 0.80870(17) 0.0372(10) Uani d . 1
O O4 0.3499(3) 0.3761(3) 0.79650(17) 0.0369(11) Uani d . 1
O O5 0.8515(3) 0.4078(3) 0.79391(16) 0.0359(10) Uani d . 1
O O6 1.2237(3) 0.7029(3) 0.80527(16) 0.0359(10) Uani d . 1

loop_
_atom_site_aniso_label
_atom_site_aniso_U_11
_atom_site_aniso_U_22
_atom_site_aniso_U_33
_atom_site_aniso_U_12
_atom_site_aniso_U_13
_atom_site_aniso_U_23
C1 0.021(2) 0.035(3) 0.027(4) 0.001(2) -0.003(2) -0.004(2)
C2 0.0218(18) 0.029(2) 0.032(4) -0.0019(18) 0.0001(18) 0.002(2)
C3 0.0216(19) 0.043(3) 0.044(4) 0.0001(19) 0.003(2) 0.012(3)
C4 0.031(2) 0.075(4) 0.050(5) 0.002(3) -0.005(2) 0.005(3)
C5 0.027(2) 0.028(3) 0.028(4) -0.0022(18) -0.003(2) 0.003(2)
C6 0.032(2) 0.021(2) 0.038(4) -0.0034(19) -0.004(2) 0.006(2)
C7 0.054(3) 0.031(3) 0.047(5) -0.008(2) -0.005(3) -0.009(3)
C8 0.0173(18) 0.026(3) 0.033(4) -0.0015(17) 0.000(2) 0.002(2)
C9 0.018(2) 0.021(2) 0.037(4) 0.0041(18) -0.001(2) -0.002(2)
C10 0.023(2) 0.027(3) 0.025(3) -0.0040(19) -0.004(2) -0.003(2)
C11 0.030(2) 0.021(3) 0.048(4) 0.001(2) 0.007(2) -0.003(2)
C12 0.051(3) 0.035(3) 0.056(5) 0.006(2) 0.009(3) 0.015(3)
C13 0.019(2) 0.024(3) 0.028(4) 0.0001(18) 0.000(2) -0.004(2)
C14 0.016(2) 0.034(3) 0.031(4) -0.0006(18) 0.004(2) -0.004(2)
C15 0.024(3) 0.071(4) 0.042(4) -0.001(3) 0.009(2) -0.008(3)
C16 0.020(2) 0.029(3) 0.028(4) 0.0003(19) -0.002(2) 0.001(2)
C17 0.024(2) 0.026(3) 0.027(3) -0.0037(19) 0.002(2) 0.001(2)
C18 0.0179(19) 0.025(3) 0.023(3) 0.0010(17) -0.0003(18) 0.002(2)
C19 0.017(2) 0.044(3) 0.034(4) 0.002(2) 0.005(2) 0.007(3)
C20 0.031(3) 0.066(4) 0.046(5) 0.005(2) 0.012(3) 0.013(3)
C21 0.024(2) 0.021(2) 0.029(3) 0.0026(17) 0.000(2) 0.003(2)
C22 0.030(2) 0.018(2) 0.048(4) 0.0036(19) 0.002(2) 0.004(2)
C23 0.044(3) 0.030(3) 0.046(4) 0.005(2) -0.002(3) -0.009(3)
C24 0.021(2) 0.027(3) 0.026(3) -0.0011(19) 0.001(2) -0.003(2)
N1 0.0210(16) 0.022(2) 0.046(3) -0.0003(15) -0.0019(18) -0.005(2)
N2 0.0156(16) 0.023(2) 0.042(3) -0.0050(14) 0.0031(18) -0.0020(19)
N3 0.0129(15) 0.022(2) 0.041(3) 0.0048(15) 0.0059(17) -0.0020(19)
O1 0.0352(17) 0.0239(19) 0.056(3) 0.0055(15) -0.0009(19) 0.0041(19)
O2 0.0260(15) 0.0318(19) 0.059(3) 0.0019(13) -0.0061(16) -0.0032(19)
O3 0.0250(15) 0.0285(19) 0.058(3) 0.0069(13) 0.0030(17) 0.0007(19)
O4 0.0292(16) 0.0213(19) 0.060(3) 0.0078(13) 0.0034(16) 0.0011(18)
O5 0.0268(16) 0.0221(19) 0.059(3) -0.0033(14) 0.0055(15) -0.0045(18)
O6 0.0164(15) 0.0277(18) 0.064(3) -0.0042(12) 0.0026(17) -0.0018(19)

loop_
_atom_type_symbol
_atom_type_description
_atom_type_scat_dispersion_real
_atom_type_scat_dispersion_imag
_atom_type_scat_source
C C 0.0033 0.0000 'International Tables Vol C Tables 4.2.6.8 and 6.1.1.4'
H H 0.0000 0.0000 'International Tables Vol C Tables 4.2.6.8 and 6.1.1.4'
N N 0.0061 0.0000 'International Tables Vol C Tables 4.2.6.8 and 6.1.1.4'
O O 0.0106 0.0000 'International Tables Vol C Tables 4.2.6.8 and 6.1.1.4'

loop_
_geom_angle_atom_site_label_1
_geom_angle_atom_site_label_2
_geom_angle_atom_site_label_3
_geom_angle
O1 C1 N1 125.1(4)
O1 C1 C2 127.5(4)
N1 C1 C2 107.4(4)
C5 C2 C3 131.0(4)
C5 C2 C1 107.7(3)
C3 C2 C1 121.3(4)
C2 C3 C4 112.9(4)
C2 C3 H3A 109.0
C4 C3 H3A 109.0
C2 C3 H3B 109.0
C4 C3 H3B 109.0
H3A C3 H3B 107.8
C3 C4 H4A 109.5
C3 C4 H4B 109.5
H4A C4 H4B 109.5
C3 C4 H4C 109.5
H4A C4 H4C 109.5
H4B C4 H4C 109.5
C2 C5 C6 131.1(4)
C2 C5 C8 108.5(4)
C6 C5 C8 120.4(4)
C5 C6 C7 112.0(5)
C5 C6 H6A 109.2
C7 C6 H6A 109.2
C5 C6 H6B 109.2
C7 C6 H6B 109.2
H6A C6 H6B 107.9
C6 C7 H7A 109.5
C6 C7 H7B 109.5
H7A C7 H7B 109.5
C6 C7 H7C 109.5
H7A C7 H7C 109.5
H7B C7 H7C 109.5
O2 C8 N1 125.5(4)
O2 C8 C5 128.0(4)
N1 C8 C5 106.4(3)
O3 C9 N2 125.6(4)
O3 C9 C10 127.2(4)
N2 C9 C10 107.2(3)
C13 C10 C11 130.1(4)
C13 C10 C9 108.3(4)
C11 C10 C9 121.6(4)
C10 C11 C12 112.0(5)
C10 C11 H11A 109.2
C12 C11 H11A 109.2
C10 C11 H11B 109.2
C12 C11 H11B 109.2
H11A C11 H11B 107.9
C11 C12 H12A 109.5
C11 C12 H12B 109.5
H12A C12 H12B 109.5
C11 C12 H12C 109.5
H12A C12 H12C 109.5
H12B C12 H12C 109.5
C10 C13 C14 131.7(4)
C10 C13 C16 107.7(4)
C14 C13 C16 120.6(4)
C13 C14 C15 112.7(4)
C13 C14 H14A 109.1
C15 C14 H14A 109.1
C13 C14 H14B 109.1
C15 C14 H14B 109.1
H14A C14 H14B 107.8
C14 C15 H15A 109.5
C14 C15 H15B 109.5
H15A C15 H15B 109.5
C14 C15 H15C 109.5
H15A C15 H15C 109.5
H15B C15 H15C 109.5
O4 C16 N2 125.4(4)
O4 C16 C13 128.2(4)
N2 C16 C13 106.3(4)
O5 C17 N3 124.3(4)
O5 C17 C18 128.8(4)
N3 C17 C18 107.0(4)
C21 C18 C17 108.2(3)
C21 C18 C19 130.5(4)
C17 C18 C19 121.2(4)
C18 C19 C20 110.6(4)
C18 C19 H19A 109.5
C20 C19 H19A 109.5
C18 C19 H19B 109.5
C20 C19 H19B 109.5
H19A C19 H19B 108.1
C19 C20 H20A 109.5
C19 C20 H20B 109.5
H20A C20 H20B 109.5
C19 C20 H20C 109.5
H20A C20 H20C 109.5
H20B C20 H20C 109.5
C18 C21 C22 130.9(4)
C18 C21 C24 108.2(4)
C22 C21 C24 120.9(4)
C21 C22 C23 112.4(4)
C21 C22 H22A 109.1
C23 C22 H22A 109.1
C21 C22 H22B 109.1
C23 C22 H22B 109.1
H22A C22 H22B 107.9
C22 C23 H23A 109.5
C22 C23 H23B 109.5
H23A C23 H23B 109.5
C22 C23 H23C 109.5
H23A C23 H23C 109.5
H23B C23 H23C 109.5
O6 C24 N3 126.4(4)
O6 C24 C21 127.5(4)
N3 C24 C21 106.1(3)
C1 N1 C8 109.9(3)
C1 N1 H1 125.0
C8 N1 H1 125.0
C9 N2 C16 110.4(3)
C9 N2 H2 124.8
C16 N2 H2 124.8
C24 N3 C17 110.5(3)
C24 N3 H3 124.8
C17 N3 H3 124.8

loop_
_geom_bond_atom_site_label_1
_geom_bond_atom_site_label_2
_geom_bond_distance
C1 O1 1.205(6)
C1 N1 1.380(5)
C1 C2 1.509(6)
C2 C5 1.324(6)
C2 C3 1.494(5)
C3 C4 1.511(8)
C3 H3A 0.9900
C3 H3B 0.9900
C4 H4A 0.9800
C4 H4B 0.9800
C4 H4C 0.9800
C5 C6 1.481(6)
C5 C8 1.516(5)
C6 C7 1.533(8)
C6 H6A 0.9900
C6 H6B 0.9900
C7 H7A 0.9800
C7 H7B 0.9800
C7 H7C 0.9800
C8 O2 1.196(5)
C8 N1 1.386(5)
C9 O3 1.212(5)
C9 N2 1.374(6)
C9 C10 1.496(6)
C10 C13 1.334(6)
C10 C11 1.483(6)
C11 C12 1.529(8)
C11 H11A 0.9900
C11 H11B 0.9900
C12 H12A 0.9800
C12 H12B 0.9800
C12 H12C 0.9800
C13 C14 1.498(5)
C13 C16 1.515(6)
C14 C15 1.504(7)
C14 H14A 0.9900
C14 H14B 0.9900
C15 H15A 0.9800
C15 H15B 0.9800
C15 H15C 0.9800
C16 O4 1.205(5)
C16 N2 1.385(5)
C17 O5 1.208(5)
C17 N3 1.384(5)
C17 C18 1.490(6)
C18 C21 1.330(6)
C18 C19 1.503(5)
C19 C20 1.527(8)
C19 H19A 0.9900
C19 H19B 0.9900
C20 H20A 0.9800
C20 H20B 0.9800
C20 H20C 0.9800
C21 C22 1.492(6)
C21 C24 1.513(6)
C22 C23 1.529(8)
C22 H22A 0.9900
C22 H22B 0.9900
C23 H23A 0.9800
C23 H23B 0.9800
C23 H23C 0.9800
C24 O6 1.211(5)
C24 N3 1.376(6)
N1 H1 0.8800
N2 H2 0.8800
N3 H3 0.8800

loop_
_geom_hbond_atom_site_label_D
_geom_hbond_atom_site_label_H
_geom_hbond_atom_site_label_A
_geom_hbond_site_symmetry_A
_geom_hbond_distance_DH
_geom_hbond_distance_HA
_geom_hbond_distance_DA
_geom_hbond_angle_DHA
N1 H1 O1 3_567 0.88 1.98 2.851(4) 172
N2 H2 O5 . 0.88 2.03 2.901(4) 173
N3 H3 O4 1_655 0.88 2.00 2.872(4) 169

loop_
_geom_torsion_atom_site_label_1
_geom_torsion_atom_site_label_2
_geom_torsion_atom_site_label_3
_geom_torsion_atom_site_label_4
_geom_torsion
O1 C1 C2 C5 177.5(6)
N1 C1 C2 C5 -1.7(6)
O1 C1 C2 C3 -0.9(9)
N1 C1 C2 C3 179.9(5)
C5 C2 C3 C4 -100.0(7)
C1 C2 C3 C4 77.9(7)
C3 C2 C5 C6 1.3(11)
C1 C2 C5 C6 -176.9(6)
C3 C2 C5 C8 179.8(5)
C1 C2 C5 C8 1.6(6)
C2 C5 C6 C7 107.1(7)
C8 C5 C6 C7 -71.2(6)
C2 C5 C8 O2 179.3(6)
C6 C5 C8 O2 -2.0(9)
C2 C5 C8 N1 -1.0(6)
C6 C5 C8 N1 177.7(5)
O3 C9 C10 C13 179.5(5)
N2 C9 C10 C13 -0.8(6)
O3 C9 C10 C11 -0.1(8)
N2 C9 C10 C11 179.5(5)
C13 C10 C11 C12 -103.6(6)
C9 C10 C11 C12 76.0(6)
C11 C10 C13 C14 2.7(10)
C9 C10 C13 C14 -177.0(5)
C11 C10 C13 C16 -178.4(6)
C9 C10 C13 C16 2.0(6)
C10 C13 C14 C15 94.7(7)
C16 C13 C14 C15 -84.1(6)
C10 C13 C16 O4 179.1(6)
C14 C13 C16 O4 -1.8(9)
C10 C13 C16 N2 -2.5(5)
C14 C13 C16 N2 176.6(4)
O5 C17 C18 C21 -177.7(6)
N3 C17 C18 C21 1.7(5)
O5 C17 C18 C19 3.6(8)
N3 C17 C18 C19 -177.0(4)
C21 C18 C19 C20 -95.8(7)
C17 C18 C19 C20 82.6(6)
C17 C18 C21 C22 180.0(6)
C19 C18 C21 C22 -1.5(10)
C17 C18 C21 C24 -1.8(5)
C19 C18 C21 C24 176.8(5)
C18 C21 C22 C23 100.0(7)
C24 C21 C22 C23 -78.1(6)
C18 C21 C24 O6 -178.0(5)
C22 C21 C24 O6 0.5(8)
C18 C21 C24 N3 1.3(6)
C22 C21 C24 N3 179.8(5)
O1 C1 N1 C8 -178.2(6)
C2 C1 N1 C8 1.1(6)
O2 C8 N1 C1 179.6(5)
C5 C8 N1 C1 -0.1(6)
O3 C9 N2 C16 178.8(5)
C10 C9 N2 C16 -0.8(6)
O4 C16 N2 C9 -179.5(6)
C13 C16 N2 C9 2.0(5)
O6 C24 N3 C17 179.1(5)
C21 C24 N3 C17 -0.2(6)
O5 C17 N3 C24 178.6(5)
C18 C17 N3 C24 -0.8(6)

loop_
_cod_related_entry_id
_cod_related_entry_database
_cod_related_entry_code
1 ChemSpider 510036
